data_4110464
loop_
_publ_author_name
'Nermeen W. Aboelella'
'Benjamin F. Gherman'
'Lyndal M. R. Hill'
'John T. York'
'Nicole Holm'
'Victor G. Young'
'Christopher J. Cramer'
'William B. Tolman'

_publ_section_title
;
 Effects of Thioether Substituents on the O2 Reactivity of
 \b-Diketiminate-Cu(I) Complexes: Probing the Role of the Methionine
 Ligand in Copper Monooxygenases
;
_journal_name_full 'Journal of the American Chemical Society'
_journal_page_first 3445
_journal_page_last 3458
_journal_paper_doi 10.1021/ja057745v
_journal_volume 128
_journal_year 2006
_chemical_compound_source 'Nermeen W. Aboelella'
_chemical_formula_moiety 'C28 H38.90 Cl1.10 Cu N2 S'
_chemical_formula_sum 'C28 H38.9 Cl1.1 Cu N2 S'
_chemical_formula_weight 537.99
_chemical_name_common 04339
_chemical_name_systematic
; 
 ? 
;
_space_group_IT_number 14
_symmetry_cell_setting monoclinic
_symmetry_space_group_name_Hall '-P 2yn'
_symmetry_space_group_name_H-M 'P 1 21/n 1'
_atom_sites_solution_hydrogens geom
_atom_sites_solution_primary direct
_atom_sites_solution_secondary difmap
_audit_creation_method SHELXL-97
_cell_angle_alpha 90.00
_cell_angle_beta 98.649(2)
_cell_angle_gamma 90.00
_cell_formula_units_Z 4
_cell_length_a 8.9540(9)
_cell_length_b 14.7632(14)
_cell_length_c 25.849(3)
_cell_measurement_reflns_used 3879
_cell_measurement_temperature 173(2)
_cell_volume 3378.1(6)
_computing_cell_refinement 'SAINT, Bruker'
_computing_data_collection 'SMART, Bruker'
_computing_data_reduction 'SAINT, Bruker'
_computing_molecular_graphics 'SHELXTL, Bruker'
_computing_structure_refinement 'SHELXL-97 (Sheldrick, 1997)'
_computing_structure_solution Sir-97
_diffrn_ambient_temperature 173(2)
_diffrn_measured_fraction_theta_full 0.998
_diffrn_measured_fraction_theta_max 0.998
_diffrn_measurement_device_type 'Siemens SMART Platform CCD'
_diffrn_measurement_method 'area detector, omega scans'
_diffrn_radiation_monochromator graphite
_diffrn_radiation_source 'normal-focus sealed tube'
_diffrn_radiation_type MoK\a
_diffrn_radiation_wavelength 0.71073
_diffrn_reflns_av_R_equivalents 0.0615
_diffrn_reflns_av_sigmaI/netI 0.0566
_diffrn_reflns_limit_h_max 10
_diffrn_reflns_limit_h_min -10
_diffrn_reflns_limit_k_max 17
_diffrn_reflns_limit_k_min -17
_diffrn_reflns_limit_l_max 30
_diffrn_reflns_limit_l_min -29
_diffrn_reflns_number 26843
_diffrn_reflns_theta_full 25.04
_diffrn_reflns_theta_max 25.04
_diffrn_reflns_theta_min 1.59
_exptl_absorpt_coefficient_mu 0.810
_exptl_absorpt_correction_T_max 1.000000
_exptl_absorpt_correction_T_min 0.830822
_exptl_absorpt_correction_type multi-scan
_exptl_absorpt_process_details 'SADABS, R. Blessing'
_exptl_crystal_colour brown
_exptl_crystal_density_diffrn 1.058
_exptl_crystal_description plate
_exptl_crystal_F_000 1138.2
_exptl_crystal_size_max 0.18
_exptl_crystal_size_mid 0.16
_exptl_crystal_size_min 0.06
_refine_diff_density_max 0.848
_refine_diff_density_min -0.451
_refine_diff_density_rms 0.072
_refine_ls_extinction_method none
_refine_ls_goodness_of_fit_ref 1.046
_refine_ls_hydrogen_treatment riding
_refine_ls_matrix_type full
_refine_ls_number_parameters 317
_refine_ls_number_reflns 5971
_refine_ls_number_restraints 0
_refine_ls_restrained_S_all 1.046
_refine_ls_R_factor_all 0.0799
_refine_ls_R_factor_gt 0.0566
_refine_ls_shift/su_max 0.001
_refine_ls_shift/su_mean 0.000
_refine_ls_structure_factor_coef Fsqd
_refine_ls_weighting_details 'calc w=1/[\s^2^(Fo^2^)+(0.0596P)^2^+3.8194P] where P=(Fo^2^+2Fc^2^)/3'
_refine_ls_weighting_scheme calc
_refine_ls_wR_factor_gt 0.1264
_refine_ls_wR_factor_ref 0.1334
_reflns_number_gt 4461
_reflns_number_total 5971
_reflns_threshold_expression >2sigma(I)
_cod_data_source_file ja057745vsi20060117_011818_2.cif
_cod_data_source_block 04339
_cod_original_formula_sum 'C28 H38.90 Cl1.10 Cu N2 S'
_cod_database_code 4110464

loop_
_symmetry_equiv_pos_as_xyz
'x, y, z'
'-x+1/2, y+1/2, -z+1/2'
'-x, -y, -z'
'x-1/2, -y-1/2, z-1/2'

loop_
_atom_site_label
_atom_site_type_symbol
_atom_site_fract_x
_atom_site_fract_y
_atom_site_fract_z
_atom_site_U_iso_or_equiv
_atom_site_adp_type
_atom_site_occupancy
_atom_site_symmetry_multiplicity
_atom_site_calc_flag
_atom_site_refinement_flags
Cu1 Cu 0.04854(5) 0.26722(3) 0.805467(18) 0.02536(15) Uani 1 1 d .
Cl1 Cl 0.18831(12) 0.16036(7) 0.77608(5) 0.0436(3) Uani 1 1 d .
S1 S 0.10493(12) 0.38166(7) 0.74653(4) 0.0346(3) Uani 1 1 d .
N1 N 0.0436(3) 0.3519(2) 0.86086(12) 0.0267(7) Uani 1 1 d .
N2 N -0.1385(3) 0.20666(19) 0.81638(12) 0.0234(7) Uani 1 1 d .
C1 C -0.0709(5) 0.4514(3) 0.92006(16) 0.0380(10) Uani 1 1 d .
H1A H 0.0031 0.4393 0.9512 0.057 Uiso 1 1 calc R
H1B H -0.1706 0.4612 0.9304 0.057 Uiso 1 1 calc R
H1C H -0.0408 0.5056 0.9023 0.057 Uiso 1 1 calc R
C2 C -0.0780(4) 0.3708(2) 0.88309(14) 0.0275(9) Uani 1 1 d .
C3 C -0.2102(4) 0.3215(2) 0.87355(15) 0.0269(9) Uani 1 1 d .
H3 H -0.2927 0.3443 0.8888 0.032 Uiso 0.903(5) 1 d PR
Cl2 Cl -0.3622(14) 0.3601(8) 0.8982(5) 0.054(5) Uani 0.097(5) 1 d P
C4 C -0.2378(4) 0.2420(2) 0.84408(15) 0.0277(9) Uani 1 1 d .
C5 C -0.3901(5) 0.1972(3) 0.84396(19) 0.0430(11) Uani 1 1 d .
H5A H -0.4361 0.1847 0.8078 0.064 Uiso 1 1 calc R
H5B H -0.4560 0.2377 0.8604 0.064 Uiso 1 1 calc R
H5C H -0.3767 0.1403 0.8636 0.064 Uiso 1 1 calc R
C6 C 0.1832(4) 0.4000(3) 0.87497(16) 0.0320(9) Uani 1 1 d .
C7 C 0.2250(5) 0.4635(3) 0.83931(17) 0.0360(10) Uani 1 1 d .
C8 C 0.3647(5) 0.5074(3) 0.8506(2) 0.0531(13) Uani 1 1 d .
H8 H 0.3940 0.5502 0.8266 0.064 Uiso 1 1 calc R
C9 C 0.4590(6) 0.4891(3) 0.8959(2) 0.0584(14) Uani 1 1 d .
H9 H 0.5533 0.5194 0.9035 0.070 Uiso 1 1 calc R
C10 C 0.4174(5) 0.4262(4) 0.9309(2) 0.0559(14) Uani 1 1 d .
H10 H 0.4839 0.4143 0.9624 0.067 Uiso 1 1 calc R
C11 C 0.2793(5) 0.3795(3) 0.92096(17) 0.0400(10) Uani 1 1 d .
C12 C 0.2416(5) 0.3056(3) 0.95767(17) 0.0450(11) Uani 1 1 d .
H12 H 0.1307 0.2937 0.9495 0.054 Uiso 1 1 calc R
C13 C 0.2772(7) 0.3298(4) 1.01558(19) 0.0689(16) Uani 1 1 d .
H13A H 0.2300 0.2853 1.0362 0.103 Uiso 1 1 calc R
H13B H 0.2376 0.3903 1.0213 0.103 Uiso 1 1 calc R
H13C H 0.3869 0.3292 1.0265 0.103 Uiso 1 1 calc R
C14 C 0.3236(7) 0.2185(4) 0.9470(2) 0.0702(16) Uani 1 1 d .
H14A H 0.2921 0.1694 0.9685 0.105 Uiso 1 1 calc R
H14B H 0.4329 0.2276 0.9558 0.105 Uiso 1 1 calc R
H14C H 0.2985 0.2025 0.9099 0.105 Uiso 1 1 calc R
C15 C 0.1226(5) 0.4806(3) 0.78864(16) 0.0361(10) Uani 1 1 d .
H15A H 0.1630 0.5317 0.7702 0.043 Uiso 1 1 calc R
H15B H 0.0213 0.4981 0.7962 0.043 Uiso 1 1 calc R
C16 C 0.2967(5) 0.3687(3) 0.7356(2) 0.0526(13) Uani 1 1 d .
H16A H 0.3049 0.3152 0.7138 0.079 Uiso 1 1 calc R
H16B H 0.3624 0.3613 0.7692 0.079 Uiso 1 1 calc R
H16C H 0.3277 0.4226 0.7178 0.079 Uiso 1 1 calc R
C17 C -0.1660(4) 0.1189(2) 0.79253(15) 0.0260(8) Uani 1 1 d .
C18 C -0.2112(4) 0.1139(2) 0.73828(15) 0.0288(9) Uani 1 1 d .
C19 C -0.2224(4) 0.0283(3) 0.71517(16) 0.0318(9) Uani 1 1 d .
H19 H -0.2517 0.0235 0.6784 0.038 Uiso 1 1 calc R
C20 C -0.1922(4) -0.0493(3) 0.74432(17) 0.0350(10) Uani 1 1 d .
H20 H -0.1991 -0.1069 0.7277 0.042 Uiso 1 1 calc R
C21 C -0.1517(5) -0.0430(3) 0.79813(17) 0.0367(10) Uani 1 1 d .
H21 H -0.1343 -0.0968 0.8183 0.044 Uiso 1 1 calc R
C22 C -0.1361(4) 0.0403(3) 0.82306(16) 0.0336(9) Uani 1 1 d .
C23 C -0.2537(5) 0.1969(3) 0.70507(15) 0.0316(9) Uani 1 1 d .
H23 H -0.2362 0.2511 0.7284 0.038 Uiso 1 1 calc R
C24 C -0.1551(6) 0.2070(3) 0.66265(19) 0.0529(13) Uani 1 1 d .
H24A H -0.0487 0.2088 0.6786 0.079 Uiso 1 1 calc R
H24B H -0.1810 0.2633 0.6433 0.079 Uiso 1 1 calc R
H24C H -0.1717 0.1554 0.6386 0.079 Uiso 1 1 calc R
C25 C -0.4193(5) 0.1963(3) 0.6815(2) 0.0583(14) Uani 1 1 d .
H25A H -0.4814 0.1916 0.7095 0.087 Uiso 1 1 calc R
H25B H -0.4395 0.1445 0.6578 0.087 Uiso 1 1 calc R
H25C H -0.4439 0.2526 0.6619 0.087 Uiso 1 1 calc R
C26 C -0.0796(6) 0.0446(3) 0.88142(17) 0.0494(12) Uani 1 1 d .
H26 H -0.0924 0.1082 0.8933 0.059 Uiso 1 1 calc R
C27 C 0.0877(7) 0.0215(5) 0.8922(2) 0.090(2) Uani 1 1 d .
H27A H 0.1273 0.0355 0.9288 0.135 Uiso 1 1 calc R
H27B H 0.1421 0.0572 0.8691 0.135 Uiso 1 1 calc R
H27C H 0.1015 -0.0432 0.8858 0.135 Uiso 1 1 calc R
C28 C -0.1664(8) -0.0173(4) 0.9129(2) 0.086(2) Uani 1 1 d .
H28A H -0.1289 -0.0097 0.9502 0.129 Uiso 1 1 calc R
H28B H -0.1523 -0.0803 0.9027 0.129 Uiso 1 1 calc R
H28C H -0.2740 -0.0020 0.9060 0.129 Uiso 1 1 calc R

loop_
_atom_site_aniso_label
_atom_site_aniso_U_11
_atom_site_aniso_U_22
_atom_site_aniso_U_33
_atom_site_aniso_U_23
_atom_site_aniso_U_13
_atom_site_aniso_U_12
Cu1 0.0253(2) 0.0233(2) 0.0280(3) -0.0060(2) 0.00575(18) -0.00265(19)
Cl1 0.0376(6) 0.0354(6) 0.0608(7) -0.0144(5) 0.0176(5) 0.0029(5)
S1 0.0346(6) 0.0372(6) 0.0327(6) 0.0033(5) 0.0079(5) -0.0037(4)
N1 0.0286(17) 0.0251(17) 0.0261(17) -0.0054(14) 0.0031(14) -0.0025(13)
N2 0.0266(16) 0.0176(15) 0.0262(17) -0.0031(13) 0.0044(14) -0.0009(12)
C1 0.044(2) 0.032(2) 0.037(3) -0.0103(19) 0.003(2) 0.0035(19)
C2 0.039(2) 0.0190(19) 0.024(2) -0.0013(15) 0.0056(18) 0.0036(16)
C3 0.031(2) 0.022(2) 0.029(2) -0.0019(16) 0.0083(17) 0.0063(16)
Cl2 0.057(8) 0.048(8) 0.067(10) -0.013(6) 0.037(7) 0.001(6)
C4 0.029(2) 0.027(2) 0.027(2) 0.0074(17) 0.0040(16) -0.0002(16)
C5 0.033(2) 0.039(2) 0.060(3) -0.009(2) 0.018(2) -0.0089(19)
C6 0.033(2) 0.027(2) 0.034(2) -0.0100(18) 0.0017(18) -0.0034(17)
C7 0.035(2) 0.026(2) 0.046(3) -0.0036(19) 0.003(2) -0.0078(17)
C8 0.045(3) 0.043(3) 0.070(3) 0.001(3) 0.005(3) -0.019(2)
C9 0.046(3) 0.053(3) 0.073(4) -0.015(3) -0.002(3) -0.020(2)
C10 0.045(3) 0.065(3) 0.051(3) -0.016(3) -0.015(2) -0.009(2)
C11 0.045(3) 0.035(2) 0.038(3) -0.006(2) -0.002(2) -0.003(2)
C12 0.050(3) 0.049(3) 0.033(2) -0.003(2) -0.002(2) 0.001(2)
C13 0.084(4) 0.079(4) 0.039(3) -0.010(3) -0.007(3) 0.005(3)
C14 0.104(5) 0.046(3) 0.062(4) 0.004(3) 0.020(3) 0.008(3)
C15 0.039(2) 0.026(2) 0.046(3) 0.0063(19) 0.013(2) -0.0027(18)
C16 0.049(3) 0.049(3) 0.066(3) 0.004(3) 0.030(3) -0.005(2)
C17 0.0240(19) 0.0211(19) 0.033(2) -0.0039(16) 0.0049(17) -0.0005(15)
C18 0.030(2) 0.022(2) 0.035(2) -0.0015(17) 0.0039(17) -0.0018(16)
C19 0.036(2) 0.026(2) 0.032(2) -0.0089(17) 0.0011(18) -0.0045(17)
C20 0.038(2) 0.018(2) 0.049(3) -0.0035(18) 0.006(2) -0.0070(17)
C21 0.040(2) 0.018(2) 0.052(3) 0.0020(19) 0.004(2) 0.0006(17)
C22 0.035(2) 0.027(2) 0.039(2) -0.0011(18) 0.0063(19) 0.0016(17)
C23 0.044(2) 0.0216(19) 0.027(2) -0.0048(16) -0.0015(18) -0.0007(17)
C24 0.078(4) 0.034(3) 0.049(3) 0.009(2) 0.017(3) 0.007(2)
C25 0.047(3) 0.033(2) 0.087(4) 0.006(3) -0.015(3) 0.007(2)
C26 0.081(4) 0.027(2) 0.037(3) 0.004(2) -0.003(2) 0.005(2)
C27 0.092(5) 0.120(6) 0.050(4) 0.019(4) -0.019(3) -0.013(4)
C28 0.128(6) 0.092(5) 0.043(3) 0.002(3) 0.029(4) -0.008(4)

loop_
_atom_type_symbol
_atom_type_description
_atom_type_scat_dispersion_real
_atom_type_scat_dispersion_imag
_atom_type_scat_source
C C 0.0033 0.0016 'International Tables Vol C Tables 4.2.6.8 and 6.1.1.4'
H H 0.0000 0.0000 'International Tables Vol C Tables 4.2.6.8 and 6.1.1.4'
N N 0.0061 0.0033 'International Tables Vol C Tables 4.2.6.8 and 6.1.1.4'
S S 0.1246 0.1234 'International Tables Vol C Tables 4.2.6.8 and 6.1.1.4'
Cl Cl 0.1484 0.1585 'International Tables Vol C Tables 4.2.6.8 and 6.1.1.4'
Cu Cu 0.3201 1.2651 'International Tables Vol C Tables 4.2.6.8 and 6.1.1.4'

loop_
_geom_angle_atom_site_label_1
_geom_angle_atom_site_label_2
_geom_angle_atom_site_label_3
_geom_angle
N1 Cu1 N2 94.26(13)
N1 Cu1 Cl1 143.31(10)
N2 Cu1 Cl1 105.29(9)
N1 Cu1 S1 92.67(10)
N2 Cu1 S1 133.29(9)
Cl1 Cu1 S1 95.78(4)
C16 S1 C15 100.5(2)
C16 S1 Cu1 109.03(17)
C15 S1 Cu1 101.25(14)
C2 N1 C6 121.5(3)
C2 N1 Cu1 125.0(2)
C6 N1 Cu1 113.4(2)
C4 N2 C17 119.9(3)
C4 N2 Cu1 123.7(2)
C17 N2 Cu1 116.4(2)
N1 C2 C3 123.1(3)
N1 C2 C1 118.3(3)
C3 C2 C1 118.6(3)
C2 C3 C4 127.9(4)
C2 C3 Cl2 118.3(5)
C4 C3 Cl2 113.7(5)
N2 C4 C3 123.0(3)
N2 C4 C5 120.1(3)
C3 C4 C5 116.8(3)
C11 C6 C7 121.0(4)
C11 C6 N1 120.7(4)
C7 C6 N1 118.1(3)
C8 C7 C6 119.3(4)
C8 C7 C15 120.9(4)
C6 C7 C15 119.7(3)
C9 C8 C7 120.4(5)
C8 C9 C10 120.1(4)
C9 C10 C11 121.6(5)
C6 C11 C10 117.6(4)
C6 C11 C12 121.6(4)
C10 C11 C12 120.7(4)
C11 C12 C13 114.4(4)
C11 C12 C14 109.6(4)
C13 C12 C14 109.8(4)
C7 C15 S1 112.0(3)
C18 C17 C22 121.3(3)
C18 C17 N2 118.8(3)
C22 C17 N2 119.8(3)
C19 C18 C17 117.9(3)
C19 C18 C23 119.7(3)
C17 C18 C23 122.4(3)
C20 C19 C18 121.6(4)
C19 C20 C21 119.6(4)
C22 C21 C20 121.3(4)
C21 C22 C17 118.3(4)
C21 C22 C26 119.7(4)
C17 C22 C26 121.9(4)
C18 C23 C24 111.4(3)
C18 C23 C25 111.8(3)
C24 C23 C25 110.6(4)
C28 C26 C22 112.8(4)
C28 C26 C27 109.7(5)
C22 C26 C27 110.2(4)

loop_
_geom_bond_atom_site_label_1
_geom_bond_atom_site_label_2
_geom_bond_distance
Cu1 N1 1.906(3)
Cu1 N2 1.956(3)
Cu1 Cl1 2.2177(11)
Cu1 S1 2.3793(11)
S1 C16 1.792(4)
S1 C15 1.814(4)
N1 C2 1.335(5)
N1 C6 1.437(5)
N2 C4 1.329(5)
N2 C17 1.440(4)
C1 C2 1.521(5)
C2 C3 1.380(5)
C3 C4 1.401(5)
C3 Cl2 1.685(11)
C4 C5 1.516(5)
C6 C11 1.392(6)
C6 C7 1.404(6)
C7 C8 1.399(6)
C7 C15 1.503(6)
C8 C9 1.363(7)
C9 C10 1.386(7)
C10 C11 1.405(6)
C11 C12 1.516(6)
C12 C13 1.525(6)
C12 C14 1.527(7)
C17 C18 1.402(5)
C17 C22 1.407(5)
C18 C19 1.395(5)
C18 C23 1.512(5)
C19 C20 1.376(6)
C20 C21 1.387(6)
C21 C22 1.385(6)
C22 C26 1.519(6)
C23 C24 1.515(6)
C23 C25 1.515(6)
C26 C28 1.513(7)
C26 C27 1.521(8)

loop_
_geom_torsion_atom_site_label_1
_geom_torsion_atom_site_label_2
_geom_torsion_atom_site_label_3
_geom_torsion_atom_site_label_4
_geom_torsion
N1 Cu1 S1 C16 108.8(2)
N2 Cu1 S1 C16 -152.8(2)
Cl1 Cu1 S1 C16 -35.44(19)
N1 Cu1 S1 C15 3.48(17)
N2 Cu1 S1 C15 101.87(18)
Cl1 Cu1 S1 C15 -140.77(14)
N2 Cu1 N1 C2 -17.2(3)
Cl1 Cu1 N1 C2 -140.1(3)
S1 Cu1 N1 C2 116.5(3)
N2 Cu1 N1 C6 166.9(3)
Cl1 Cu1 N1 C6 44.1(3)
S1 Cu1 N1 C6 -59.3(3)
N1 Cu1 N2 C4 16.3(3)
Cl1 Cu1 N2 C4 165.0(3)
S1 Cu1 N2 C4 -81.4(3)
N1 Cu1 N2 C17 -163.6(3)
Cl1 Cu1 N2 C17 -14.9(3)
S1 Cu1 N2 C17 98.7(2)
C6 N1 C2 C3 -174.9(4)
Cu1 N1 C2 C3 9.6(5)
C6 N1 C2 C1 6.1(5)
Cu1 N1 C2 C1 -169.5(3)
N1 C2 C3 C4 5.7(6)
C1 C2 C3 C4 -175.2(4)
N1 C2 C3 Cl2 -172.6(6)
C1 C2 C3 Cl2 6.5(7)
C17 N2 C4 C3 172.0(3)
Cu1 N2 C4 C3 -7.9(5)
C17 N2 C4 C5 -9.1(5)
Cu1 N2 C4 C5 170.9(3)
C2 C3 C4 N2 -6.4(6)
Cl2 C3 C4 N2 172.0(6)
C2 C3 C4 C5 174.7(4)
Cl2 C3 C4 C5 -6.9(7)
C2 N1 C6 C11 78.2(5)
Cu1 N1 C6 C11 -105.7(4)
C2 N1 C6 C7 -106.4(4)
Cu1 N1 C6 C7 69.7(4)
C11 C6 C7 C8 -0.8(6)
N1 C6 C7 C8 -176.1(4)
C11 C6 C7 C15 176.7(4)
N1 C6 C7 C15 1.3(6)
C6 C7 C8 C9 -0.3(7)
C15 C7 C8 C9 -177.7(4)
C7 C8 C9 C10 0.5(8)
C8 C9 C10 C11 0.4(8)
C7 C6 C11 C10 1.6(6)
N1 C6 C11 C10 176.9(4)
C7 C6 C11 C12 -174.9(4)
N1 C6 C11 C12 0.4(6)
C9 C10 C11 C6 -1.4(7)
C9 C10 C11 C12 175.1(5)
C6 C11 C12 C13 -138.6(5)
C10 C11 C12 C13 45.0(6)
C6 C11 C12 C14 97.6(5)
C10 C11 C12 C14 -78.7(6)
C8 C7 C15 S1 112.1(4)
C6 C7 C15 S1 -65.3(5)
C16 S1 C15 C7 -62.4(3)
Cu1 S1 C15 C7 49.6(3)
C4 N2 C17 C18 105.6(4)
Cu1 N2 C17 C18 -74.5(4)
C4 N2 C17 C22 -79.4(4)
Cu1 N2 C17 C22 100.6(4)
C22 C17 C18 C19 -1.4(6)
N2 C17 C18 C19 173.6(3)
C22 C17 C18 C23 176.0(4)
N2 C17 C18 C23 -9.0(5)
C17 C18 C19 C20 0.7(6)
C23 C18 C19 C20 -176.7(4)
C18 C19 C20 C21 1.0(6)
C19 C20 C21 C22 -2.2(6)
C20 C21 C22 C17 1.5(6)
C20 C21 C22 C26 -175.2(4)
C18 C17 C22 C21 0.3(6)
N2 C17 C22 C21 -174.7(3)
C18 C17 C22 C26 176.9(4)
N2 C17 C22 C26 2.0(6)
C19 C18 C23 C24 -61.2(5)
C17 C18 C23 C24 121.5(4)
C19 C18 C23 C25 63.1(5)
C17 C18 C23 C25 -114.2(4)
C21 C22 C26 C28 -51.2(6)
C17 C22 C26 C28 132.2(5)
C21 C22 C26 C27 71.6(6)
C17 C22 C26 C27 -104.9(5)
